data_4072300
loop_
_publ_author_name
'Rankin, Matthew A.'
'Schatte, Gabriele'
'McDonald, Robert'
'Stradiotto, Mark'

_publ_section_title
;
 Indenyl Hemilability: Unveiling a Masked (\h5-C5Me5)Ru(\k2-P,Carbene)
 Zwitterion Via Facile and Reversible Ru&#x2212;C(sp3) Bond Cleavage
;
_journal_issue 23
_journal_name_full Organometallics
_journal_page_first 6286
_journal_paper_doi 10.1021/om800740z
_journal_volume 27
_journal_year 2008
_chemical_formula_moiety 'C34 H48 N3 P Ru'
_chemical_formula_sum 'C34 H48 N3 P Ru'
_chemical_formula_weight 630.79
_chemical_name_systematic
; 
 ? 
;
_space_group_IT_number 2
_symmetry_cell_setting triclinic
_symmetry_space_group_name_Hall '-P 1'
_symmetry_space_group_name_H-M 'P -1'
_atom_sites_solution_hydrogens geom
_atom_sites_solution_primary direct
_atom_sites_solution_secondary difmap
_audit_creation_method 'manual editing of SHELXL template'
_cell_angle_alpha 87.246(2)
_cell_angle_beta 83.675(2)
_cell_angle_gamma 69.536(2)
_cell_formula_units_Z 2
_cell_length_a 8.8300(3)
_cell_length_b 10.9600(4)
_cell_length_c 17.1350(5)
_cell_measurement_reflns_used 6414
_cell_measurement_temperature 173(2)
_cell_measurement_theta_max 27.48
_cell_measurement_theta_min 1.00
_cell_volume 1544.08(9)
_computing_cell_refinement 'HKL DENZO and SCALEPACK, Bruker AXS/Nonius'
_computing_data_collection 'COLLECT, Bruker AXS/Nonius'
_computing_data_reduction 'HKL DENZO and SCALEPACK, Bruker AXS/Nonius'
_computing_molecular_graphics ' Cameron (WinGX v1.70-01), Ortep (SHELXTL-NT v6.14, Bruker AXS)'
_computing_publication_material 'WinGX v1.70.01 (L. J. Farrugia)'
_computing_structure_refinement 'SHELXL-97 (Sheldrick, 1997)'
_computing_structure_solution ' SIR-97 (A. Altomare, G. Cascarano, C. Giacovazzo et al., 1999)'
_diffrn_ambient_temperature 173(2)
_diffrn_measured_fraction_theta_full 0.995
_diffrn_measured_fraction_theta_max 0.995
_diffrn_measurement_device '95mm CCD camera on \k-goniostat'
_diffrn_measurement_device_type 'KappaCCD (BruKer AXS-Nonius, FR540C)'
_diffrn_measurement_method 'CCD rotation images, thick slices'
_diffrn_radiation_monochromator 'horizonally mounted graphite crystal'
_diffrn_radiation_source 'Nonius FR590D, fine-focus sealed tube'
_diffrn_radiation_type MoK\a
_diffrn_radiation_wavelength 0.71073
_diffrn_reflns_av_R_equivalents 0.0473
_diffrn_reflns_av_sigmaI/netI 0.0684
_diffrn_reflns_limit_h_max 11
_diffrn_reflns_limit_h_min -11
_diffrn_reflns_limit_k_max 14
_diffrn_reflns_limit_k_min -14
_diffrn_reflns_limit_l_max 22
_diffrn_reflns_limit_l_min -22
_diffrn_reflns_number 11746
_diffrn_reflns_theta_full 27.48
_diffrn_reflns_theta_max 27.48
_diffrn_reflns_theta_min 2.47
_diffrn_standards_decay_% 'no decay'
_exptl_absorpt_coefficient_mu 0.587
_exptl_absorpt_correction_T_max 0.9437
_exptl_absorpt_correction_T_min 0.9171
_exptl_absorpt_correction_type multi-scan
_exptl_absorpt_process_details 'HKL Scalepack (Otwinowski & Minor 1997)'
_exptl_crystal_colour orange
_exptl_crystal_density_diffrn 1.357
_exptl_crystal_density_method 'not measured'
_exptl_crystal_description rod
_exptl_crystal_F_000 664
_exptl_crystal_size_max 0.15
_exptl_crystal_size_mid 0.10
_exptl_crystal_size_min 0.10
_refine_diff_density_max 0.793
_refine_diff_density_min -0.785
_refine_diff_density_rms 0.102
_refine_ls_extinction_method none
_refine_ls_goodness_of_fit_ref 1.043
_refine_ls_hydrogen_treatment constr
_refine_ls_matrix_type full
_refine_ls_number_parameters 364
_refine_ls_number_reflns 7037
_refine_ls_number_restraints 0
_refine_ls_restrained_S_all 1.043
_refine_ls_R_factor_all 0.0642
_refine_ls_R_factor_gt 0.0459
_refine_ls_shift/su_max 0.000
_refine_ls_shift/su_mean 0.000
_refine_ls_structure_factor_coef Fsqd
_refine_ls_weighting_details 'calc w=1/[\s^2^(Fo^2^)+(0.0216P)^2^+2.7013P] where P=(Fo^2^+2Fc^2^)/3'
_refine_ls_weighting_scheme calc
_refine_ls_wR_factor_gt 0.0917
_refine_ls_wR_factor_ref 0.1020
_reflns_number_gt 5714
_reflns_number_total 7037
_reflns_threshold_expression >2sigma(I)
_cod_data_source_file om800740z_si_001.cif
_cod_data_source_block damsmr0602
_cod_database_code 4072300

loop_
_symmetry_equiv_pos_as_xyz
'x, y, z'
'-x, -y, -z'

loop_
_atom_site_label
_atom_site_type_symbol
_atom_site_fract_x
_atom_site_fract_y
_atom_site_fract_z
_atom_site_U_iso_or_equiv
_atom_site_adp_type
_atom_site_occupancy
_atom_site_symmetry_multiplicity
_atom_site_calc_flag
_atom_site_refinement_flags
Ru1 Ru 0.19161(3) 0.76114(3) 0.179426(15) 0.01927(8) Uani 1 1 d .
P1 P 0.43565(10) 0.65839(8) 0.23032(5) 0.01869(17) Uani 1 1 d .
N1 N 0.2769(3) 0.4651(3) 0.16680(15) 0.0210(6) Uani 1 1 d .
N31 N 0.0687(3) 0.7390(3) 0.29158(15) 0.0216(6) Uani 1 1 d .
N32 N -0.1989(4) 0.7195(3) 0.50878(18) 0.0363(8) Uani 1 1 d .
C1 C 0.4419(4) 0.2908(3) 0.25231(19) 0.0245(7) Uani 1 1 d .
H1 H 0.4090 0.2224 0.2372 0.029 Uiso 1 1 calc .
C2 C 0.3861(4) 0.4192(3) 0.22575(18) 0.0221(7) Uani 1 1 d .
C3 C 0.4612(4) 0.4956(3) 0.26086(19) 0.0221(7) Uani 1 1 d .
C3A C 0.5705(4) 0.4076(3) 0.31116(18) 0.0209(6) Uani 1 1 d .
C4 C 0.6797(5) 0.4206(3) 0.3613(2) 0.0303(8) Uani 1 1 d .
H4 H 0.6935 0.5023 0.3647 0.036 Uiso 1 1 calc .
C5 C 0.7667(5) 0.3172(4) 0.4056(2) 0.0340(8) Uani 1 1 d .
H5 H 0.8400 0.3282 0.4390 0.041 Uiso 1 1 calc .
C6 C 0.7483(5) 0.1953(3) 0.4020(2) 0.0340(9) Uani 1 1 d .
H6 H 0.8071 0.1251 0.4339 0.041 Uiso 1 1 calc .
C7A C 0.5570(4) 0.2807(3) 0.30620(19) 0.0236(7) Uani 1 1 d .
C7 C 0.6460(5) 0.1772(3) 0.3528(2) 0.0285(8) Uani 1 1 d .
H7 H 0.6353 0.0942 0.3502 0.034 Uiso 1 1 calc .
C10 C 0.0511(4) 0.8525(3) 0.0757(2) 0.0270(7) Uani 1 1 d .
C11 C 0.2147(5) 0.8516(3) 0.06050(19) 0.0268(7) Uani 1 1 d .
C12 C 0.2334(4) 0.9390(3) 0.11491(19) 0.0247(7) Uani 1 1 d .
C13 C 0.0878(4) 0.9879(3) 0.16544(19) 0.0243(7) Uani 1 1 d .
C14 C -0.0246(4) 0.9318(3) 0.14196(19) 0.0245(7) Uani 1 1 d .
C15 C -0.0281(6) 0.7901(4) 0.0242(2) 0.0433(11) Uani 1 1 d .
H15A H -0.1212 0.7755 0.0545 0.052 Uiso 1 1 calc R
H15B H 0.0506 0.7066 0.0053 0.052 Uiso 1 1 calc R
H15C H -0.0653 0.8476 -0.0206 0.052 Uiso 1 1 calc R
C16 C 0.3299(6) 0.7972(4) -0.0102(2) 0.0452(11) Uani 1 1 d .
H16A H 0.3037 0.8592 -0.0541 0.054 Uiso 1 1 calc R
H16B H 0.3203 0.7148 -0.0244 0.054 Uiso 1 1 calc R
H16C H 0.4413 0.7817 0.0015 0.054 Uiso 1 1 calc R
C17 C 0.3701(5) 0.9919(4) 0.1078(2) 0.0340(8) Uani 1 1 d .
H17A H 0.3507 1.0612 0.0678 0.041 Uiso 1 1 calc R
H17B H 0.4728 0.9219 0.0925 0.041 Uiso 1 1 calc R
H17C H 0.3760 1.0272 0.1584 0.041 Uiso 1 1 calc R
C18 C 0.0432(5) 1.1016(3) 0.2200(2) 0.0354(9) Uani 1 1 d .
H18A H 0.1369 1.0950 0.2480 0.042 Uiso 1 1 calc R
H18B H -0.0478 1.1007 0.2581 0.042 Uiso 1 1 calc R
H18C H 0.0116 1.1831 0.1896 0.042 Uiso 1 1 calc R
C19 C -0.1961(4) 0.9618(4) 0.1777(2) 0.0374(9) Uani 1 1 d .
H19A H -0.2507 0.9180 0.1480 0.045 Uiso 1 1 calc R
H19B H -0.2538 1.0561 0.1762 0.045 Uiso 1 1 calc R
H19C H -0.1961 0.9308 0.2323 0.045 Uiso 1 1 calc R
C21 C 0.4833(4) 0.7332(3) 0.31487(19) 0.0249(7) Uani 1 1 d .
H21 H 0.6007 0.6862 0.3215 0.030 Uiso 1 1 calc R
C22 C 0.3872(5) 0.7192(4) 0.3928(2) 0.0371(9) Uani 1 1 d .
H22A H 0.4302 0.7485 0.4359 0.044 Uiso 1 1 calc R
H22B H 0.3974 0.6278 0.4014 0.044 Uiso 1 1 calc R
H22C H 0.2724 0.7726 0.3910 0.044 Uiso 1 1 calc R
C23 C 0.4625(5) 0.8767(3) 0.2990(2) 0.0361(9) Uani 1 1 d .
H23A H 0.3488 0.9262 0.2914 0.043 Uiso 1 1 calc R
H23B H 0.5320 0.8839 0.2516 0.043 Uiso 1 1 calc R
H23C H 0.4935 0.9118 0.3438 0.043 Uiso 1 1 calc R
C24 C 0.6150(4) 0.6404(3) 0.1561(2) 0.0254(7) Uani 1 1 d .
H24 H 0.5967 0.7265 0.1290 0.031 Uiso 1 1 calc R
C25 C 0.6209(5) 0.5420(4) 0.0947(2) 0.0374(9) Uani 1 1 d .
H25A H 0.7044 0.5409 0.0517 0.045 Uiso 1 1 calc R
H25B H 0.5150 0.5668 0.0740 0.045 Uiso 1 1 calc R
H25C H 0.6473 0.4552 0.1189 0.045 Uiso 1 1 calc R
C26 C 0.7789(5) 0.6000(4) 0.1895(2) 0.0388(9) Uani 1 1 d .
H26A H 0.7950 0.5203 0.2211 0.047 Uiso 1 1 calc R
H26B H 0.7812 0.6697 0.2226 0.047 Uiso 1 1 calc R
H26C H 0.8658 0.5839 0.1464 0.047 Uiso 1 1 calc R
C27 C 0.2088(4) 0.5890(3) 0.14579(18) 0.0217(7) Uani 1 1 d .
H27 H 0.1515 0.5957 0.1011 0.026 Uiso 1 1 calc .
C28 C 0.2406(5) 0.3628(3) 0.1282(2) 0.0313(8) Uani 1 1 d .
H28A H 0.1750 0.4011 0.0848 0.038 Uiso 1 1 calc R
H28B H 0.1802 0.3229 0.1664 0.038 Uiso 1 1 calc R
H28C H 0.3424 0.2961 0.1078 0.038 Uiso 1 1 calc R
C31 C 0.0376(4) 0.6307(3) 0.31660(19) 0.0212(7) Uani 1 1 d .
H31 H 0.0810 0.5562 0.2841 0.025 Uiso 1 1 calc .
C32 C -0.0524(4) 0.6204(3) 0.38595(19) 0.0231(7) Uani 1 1 d .
H32 H -0.0716 0.5414 0.3987 0.028 Uiso 1 1 calc .
C33 C -0.1161(4) 0.7254(3) 0.43792(19) 0.0252(7) Uani 1 1 d .
C34 C -0.0836(5) 0.8380(3) 0.4119(2) 0.0337(9) Uani 1 1 d .
H34 H -0.1233 0.9134 0.4438 0.040 Uiso 1 1 calc .
C35 C 0.0050(5) 0.8407(3) 0.3409(2) 0.0305(8) Uani 1 1 d .
H35 H 0.0225 0.9196 0.3256 0.037 Uiso 1 1 calc .
C36 C -0.2598(5) 0.6135(4) 0.5295(2) 0.0331(8) Uani 1 1 d .
H36A H -0.3583 0.6275 0.5036 0.040 Uiso 1 1 calc R
H36B H -0.2854 0.6109 0.5865 0.040 Uiso 1 1 calc R
H36C H -0.1769 0.5307 0.5122 0.040 Uiso 1 1 calc R
C37 C -0.2583(6) 0.8322(4) 0.5597(2) 0.0511(12) Uani 1 1 d .
H37A H -0.1676 0.8595 0.5693 0.061 Uiso 1 1 calc R
H37B H -0.3077 0.8094 0.6097 0.061 Uiso 1 1 calc R
H37C H -0.3397 0.9036 0.5343 0.061 Uiso 1 1 calc R

loop_
_atom_site_aniso_label
_atom_site_aniso_U_11
_atom_site_aniso_U_22
_atom_site_aniso_U_33
_atom_site_aniso_U_23
_atom_site_aniso_U_13
_atom_site_aniso_U_12
Ru1 0.01985(14) 0.01852(13) 0.01965(13) 0.00149(9) 0.00098(9) -0.00800(10)
P1 0.0197(4) 0.0170(4) 0.0202(4) 0.0008(3) -0.0002(3) -0.0080(3)
N1 0.0245(15) 0.0187(13) 0.0213(13) -0.0038(11) 0.0024(11) -0.0102(12)
N31 0.0203(14) 0.0206(14) 0.0220(13) 0.0025(11) 0.0042(11) -0.0068(11)
N32 0.044(2) 0.0349(18) 0.0309(16) -0.0025(14) 0.0149(14) -0.0194(16)
C1 0.0288(18) 0.0192(16) 0.0268(17) -0.0041(13) 0.0044(14) -0.0115(14)
C2 0.0226(17) 0.0192(16) 0.0224(16) -0.0004(13) 0.0040(13) -0.0066(14)
C3 0.0227(17) 0.0195(16) 0.0234(16) -0.0007(13) -0.0002(13) -0.0070(14)
C3A 0.0197(16) 0.0197(16) 0.0225(16) 0.0001(12) -0.0001(13) -0.0064(13)
C4 0.037(2) 0.0219(17) 0.0334(19) 0.0046(14) -0.0079(16) -0.0110(16)
C5 0.037(2) 0.030(2) 0.035(2) 0.0043(16) -0.0104(17) -0.0108(17)
C6 0.042(2) 0.0206(18) 0.0300(19) 0.0064(15) -0.0019(17) -0.0012(16)
C7A 0.0259(18) 0.0163(15) 0.0252(16) -0.0001(13) 0.0088(13) -0.0067(14)
C7 0.034(2) 0.0178(16) 0.0295(18) 0.0009(14) 0.0019(15) -0.0059(15)
C10 0.033(2) 0.0275(18) 0.0241(16) 0.0070(14) -0.0104(15) -0.0131(16)
C11 0.037(2) 0.0213(17) 0.0195(16) 0.0069(13) 0.0029(14) -0.0090(15)
C12 0.0236(17) 0.0226(17) 0.0270(17) 0.0081(13) -0.0004(14) -0.0088(14)
C13 0.0259(18) 0.0198(16) 0.0258(16) 0.0073(13) -0.0005(14) -0.0078(14)
C14 0.0197(17) 0.0227(17) 0.0278(17) 0.0098(13) -0.0028(13) -0.0043(14)
C15 0.064(3) 0.040(2) 0.036(2) 0.0121(18) -0.024(2) -0.025(2)
C16 0.063(3) 0.037(2) 0.0248(19) 0.0018(17) 0.0121(19) -0.009(2)
C17 0.032(2) 0.031(2) 0.040(2) 0.0115(16) 0.0012(16) -0.0153(17)
C18 0.039(2) 0.0244(19) 0.041(2) 0.0014(16) 0.0007(17) -0.0102(17)
C19 0.0227(19) 0.042(2) 0.046(2) 0.0139(18) -0.0018(17) -0.0106(17)
C21 0.0257(18) 0.0233(17) 0.0259(17) -0.0023(13) -0.0026(14) -0.0084(14)
C22 0.045(2) 0.041(2) 0.0232(18) -0.0038(16) -0.0025(17) -0.0125(19)
C23 0.048(2) 0.0235(18) 0.042(2) -0.0003(16) -0.0157(19) -0.0147(18)
C24 0.0252(18) 0.0225(17) 0.0279(17) 0.0040(13) 0.0023(14) -0.0095(14)
C25 0.033(2) 0.043(2) 0.032(2) -0.0061(17) 0.0110(16) -0.0115(18)
C26 0.024(2) 0.047(2) 0.045(2) 0.0070(19) 0.0012(17) -0.0132(18)
C27 0.0220(17) 0.0240(17) 0.0197(15) 0.0017(13) 0.0007(13) -0.0100(14)
C28 0.039(2) 0.0258(18) 0.0344(19) -0.0048(15) -0.0046(16) -0.0177(17)
C31 0.0188(16) 0.0208(16) 0.0242(16) 0.0011(13) -0.0006(13) -0.0079(13)
C32 0.0232(17) 0.0238(17) 0.0241(16) 0.0030(13) 0.0007(13) -0.0117(14)
C33 0.0251(18) 0.0251(17) 0.0232(16) 0.0017(13) 0.0044(13) -0.0084(15)
C34 0.046(2) 0.0235(18) 0.0291(18) -0.0022(15) 0.0094(16) -0.0125(17)
C35 0.041(2) 0.0172(16) 0.0306(18) 0.0012(14) 0.0077(16) -0.0096(16)
C36 0.034(2) 0.036(2) 0.0298(19) 0.0064(16) 0.0021(16) -0.0152(17)
C37 0.064(3) 0.047(3) 0.040(2) -0.016(2) 0.032(2) -0.024(2)

loop_
_atom_type_symbol
_atom_type_description
_atom_type_scat_dispersion_real
_atom_type_scat_dispersion_imag
_atom_type_scat_source
C C 0.0033 0.0016 'International Tables Vol C Tables 4.2.6.8 and 6.1.1.4'
H H 0.0000 0.0000 'International Tables Vol C Tables 4.2.6.8 and 6.1.1.4'
P P 0.1023 0.0942 'International Tables Vol C Tables 4.2.6.8 and 6.1.1.4'
N N 0.0061 0.0033 'International Tables Vol C Tables 4.2.6.8 and 6.1.1.4'
Ru Ru -1.2594 0.8363 'International Tables Vol C Tables 4.2.6.8 and 6.1.1.4'

loop_
_geom_angle_atom_site_label_1
_geom_angle_atom_site_label_2
_geom_angle_atom_site_label_3
_geom_angle
C27 Ru1 N31 92.44(11)
C27 Ru1 C11 98.38(13)
N31 Ru1 C11 155.10(12)
C27 Ru1 C10 90.00(13)
N31 Ru1 C10 121.19(12)
C11 Ru1 C10 37.11(13)
C27 Ru1 C14 116.31(13)
N31 Ru1 C14 93.63(11)
C11 Ru1 C14 61.47(12)
C10 Ru1 C14 36.30(12)
C27 Ru1 P1 86.19(10)
N31 Ru1 P1 88.92(8)
C11 Ru1 P1 114.01(10)
C10 Ru1 P1 149.80(10)
C14 Ru1 P1 157.17(9)
C27 Ru1 C12 133.71(12)
N31 Ru1 C12 132.60(11)
C11 Ru1 C12 36.50(12)
C10 Ru1 C12 60.33(12)
C14 Ru1 C12 60.08(12)
P1 Ru1 C12 102.20(9)
C27 Ru1 C13 149.93(13)
N31 Ru1 C13 99.94(11)
C11 Ru1 C13 60.66(12)
C10 Ru1 C13 60.15(12)
C14 Ru1 C13 36.19(12)
P1 Ru1 C13 121.06(9)
C12 Ru1 C13 35.44(11)
C3 P1 C21 104.97(15)
C3 P1 C24 103.80(15)
C21 P1 C24 102.99(15)
C3 P1 Ru1 112.42(11)
C21 P1 Ru1 118.55(12)
C24 P1 Ru1 112.65(11)
C27 N1 C2 125.3(3)
C27 N1 C28 119.9(3)
C2 N1 C28 114.8(3)
C35 N31 C31 114.6(3)
C35 N31 Ru1 120.3(2)
C31 N31 Ru1 124.9(2)
C33 N32 C37 120.0(3)
C33 N32 C36 121.7(3)
C37 N32 C36 117.1(3)
C2 C1 C7A 107.5(3)
C2 C1 H1 126.2
C7A C1 H1 126.2
C1 C2 C3 111.2(3)
C1 C2 N1 123.9(3)
C3 C2 N1 124.7(3)
C2 C3 C3A 105.5(3)
C2 C3 P1 122.3(2)
C3A C3 P1 131.5(2)
C4 C3A C3 134.2(3)
C4 C3A C7A 117.6(3)
C3 C3A C7A 108.3(3)
C5 C4 C3A 121.1(3)
C5 C4 H4 119.4
C3A C4 H4 119.4
C4 C5 C6 120.6(3)
C4 C5 H5 119.7
C6 C5 H5 119.7
C7 C6 C5 120.3(3)
C7 C6 H6 119.8
C5 C6 H6 119.8
C7 C7A C1 132.4(3)
C7 C7A C3A 120.0(3)
C1 C7A C3A 107.5(3)
C6 C7 C7A 120.3(3)
C6 C7 H7 119.9
C7A C7 H7 119.9
C14 C10 C11 108.3(3)
C14 C10 C15 126.8(3)
C11 C10 C15 124.6(3)
C14 C10 Ru1 72.43(19)
C11 C10 Ru1 70.50(18)
C15 C10 Ru1 127.5(2)
C12 C11 C10 107.0(3)
C12 C11 C16 125.0(3)
C10 C11 C16 126.4(3)
C12 C11 Ru1 74.52(18)
C10 C11 Ru1 72.38(18)
C16 C11 Ru1 129.6(3)
C13 C12 C11 108.9(3)
C13 C12 C17 125.2(3)
C11 C12 C17 124.6(3)
C13 C12 Ru1 73.19(18)
C11 C12 Ru1 68.98(18)
C17 C12 Ru1 133.9(2)
C12 C13 C14 107.6(3)
C12 C13 C18 126.0(3)
C14 C13 C18 124.8(3)
C12 C13 Ru1 71.37(19)
C14 C13 Ru1 69.77(18)
C18 C13 Ru1 135.3(2)
C10 C14 C13 108.0(3)
C10 C14 C19 126.6(3)
C13 C14 C19 125.2(3)
C10 C14 Ru1 71.27(19)
C13 C14 Ru1 74.04(19)
C19 C14 Ru1 124.3(2)
C10 C15 H15A 109.5
C10 C15 H15B 109.5
H15A C15 H15B 109.5
C10 C15 H15C 109.5
H15A C15 H15C 109.5
H15B C15 H15C 109.5
C11 C16 H16A 109.5
C11 C16 H16B 109.5
H16A C16 H16B 109.5
C11 C16 H16C 109.5
H16A C16 H16C 109.5
H16B C16 H16C 109.5
C12 C17 H17A 109.5
C12 C17 H17B 109.5
H17A C17 H17B 109.5
C12 C17 H17C 109.5
H17A C17 H17C 109.5
H17B C17 H17C 109.5
C13 C18 H18A 109.5
C13 C18 H18B 109.5
H18A C18 H18B 109.5
C13 C18 H18C 109.5
H18A C18 H18C 109.5
H18B C18 H18C 109.5
C14 C19 H19A 109.5
C14 C19 H19B 109.5
H19A C19 H19B 109.5
C14 C19 H19C 109.5
H19A C19 H19C 109.5
H19B C19 H19C 109.5
C22 C21 C23 110.0(3)
C22 C21 P1 114.0(2)
C23 C21 P1 111.8(2)
C22 C21 H21 106.9
C23 C21 H21 106.9
P1 C21 H21 106.9
C21 C22 H22A 109.5
C21 C22 H22B 109.5
H22A C22 H22B 109.5
C21 C22 H22C 109.5
H22A C22 H22C 109.5
H22B C22 H22C 109.5
C21 C23 H23A 109.5
C21 C23 H23B 109.5
H23A C23 H23B 109.5
C21 C23 H23C 109.5
H23A C23 H23C 109.5
H23B C23 H23C 109.5
C26 C24 C25 109.4(3)
C26 C24 P1 115.3(2)
C25 C24 P1 108.7(2)
C26 C24 H24 107.7
C25 C24 H24 107.7
P1 C24 H24 107.7
C24 C25 H25A 109.5
C24 C25 H25B 109.5
H25A C25 H25B 109.5
C24 C25 H25C 109.5
H25A C25 H25C 109.5
H25B C25 H25C 109.5
C24 C26 H26A 109.5
C24 C26 H26B 109.5
H26A C26 H26B 109.5
C24 C26 H26C 109.5
H26A C26 H26C 109.5
H26B C26 H26C 109.5
N1 C27 Ru1 138.9(2)
N1 C27 H27 110.6
Ru1 C27 H27 110.6
N1 C28 H28A 109.5
N1 C28 H28B 109.5
H28A C28 H28B 109.5
N1 C28 H28C 109.5
H28A C28 H28C 109.5
H28B C28 H28C 109.5
N31 C31 C32 124.7(3)
N31 C31 H31 117.6
C32 C31 H31 117.6
C31 C32 C33 120.7(3)
C31 C32 H32 119.7
C33 C32 H32 119.7
N32 C33 C34 121.9(3)
N32 C33 C32 123.5(3)
C34 C33 C32 114.6(3)
C35 C34 C33 121.0(3)
C35 C34 H34 119.5
C33 C34 H34 119.5
N31 C35 C34 124.4(3)
N31 C35 H35 117.8
C34 C35 H35 117.8
N32 C36 H36A 109.5
N32 C36 H36B 109.5
H36A C36 H36B 109.5
N32 C36 H36C 109.5
H36A C36 H36C 109.5
H36B C36 H36C 109.5
N32 C37 H37A 109.5
N32 C37 H37B 109.5
H37A C37 H37B 109.5
N32 C37 H37C 109.5
H37A C37 H37C 109.5
H37B C37 H37C 109.5

loop_
_geom_bond_atom_site_label_1
_geom_bond_atom_site_label_2
_geom_bond_distance
Ru1 C27 1.949(3)
Ru1 N31 2.147(3)
Ru1 C11 2.244(3)
Ru1 C10 2.268(3)
Ru1 C14 2.283(3)
Ru1 P1 2.3011(9)
Ru1 C12 2.316(3)
Ru1 C13 2.340(3)
P1 C3 1.779(3)
P1 C21 1.854(3)
P1 C24 1.877(3)
N1 C27 1.329(4)
N1 C2 1.425(4)
N1 C28 1.472(4)
N31 C35 1.349(4)
N31 C31 1.349(4)
N32 C33 1.358(4)
N32 C37 1.453(5)
N32 C36 1.456(4)
C1 C2 1.390(5)
C1 C7A 1.420(5)
C1 H1 0.9500
C2 C3 1.423(4)
C3 C3A 1.434(4)
C3A C4 1.407(5)
C3A C7A 1.445(4)
C4 C5 1.374(5)
C4 H4 0.9500
C5 C6 1.406(5)
C5 H5 0.9500
C6 C7 1.370(5)
C6 H6 0.9500
C7A C7 1.404(5)
C7 H7 0.9500
C10 C14 1.418(5)
C10 C11 1.436(5)
C10 C15 1.505(5)
C11 C12 1.430(5)
C11 C16 1.494(5)
C12 C13 1.417(5)
C12 C17 1.503(5)
C13 C14 1.437(5)
C13 C18 1.506(5)
C14 C19 1.498(5)
C15 H15A 0.9800
C15 H15B 0.9800
C15 H15C 0.9800
C16 H16A 0.9800
C16 H16B 0.9800
C16 H16C 0.9800
C17 H17A 0.9800
C17 H17B 0.9800
C17 H17C 0.9800
C18 H18A 0.9800
C18 H18B 0.9800
C18 H18C 0.9800
C19 H19A 0.9800
C19 H19B 0.9800
C19 H19C 0.9800
C21 C22 1.533(5)
C21 C23 1.533(5)
C21 H21 1.0000
C22 H22A 0.9800
C22 H22B 0.9800
C22 H22C 0.9800
C23 H23A 0.9800
C23 H23B 0.9800
C23 H23C 0.9800
C24 C26 1.526(5)
C24 C25 1.527(5)
C24 H24 1.0000
C25 H25A 0.9800
C25 H25B 0.9800
C25 H25C 0.9800
C26 H26A 0.9800
C26 H26B 0.9800
C26 H26C 0.9800
C27 H27 0.9500
C28 H28A 0.9800
C28 H28B 0.9800
C28 H28C 0.9800
C31 C32 1.378(4)
C31 H31 0.9500
C32 C33 1.404(5)
C32 H32 0.9500
C33 C34 1.403(5)
C34 C35 1.378(5)
C34 H34 0.9500
C35 H35 0.9500
C36 H36A 0.9800
C36 H36B 0.9800
C36 H36C 0.9800
C37 H37A 0.9800
C37 H37B 0.9800
C37 H37C 0.9800

loop_
_geom_torsion_atom_site_label_1
_geom_torsion_atom_site_label_2
_geom_torsion_atom_site_label_3
_geom_torsion_atom_site_label_4
_geom_torsion
C27 Ru1 P1 C3 -30.18(15)
N31 Ru1 P1 C3 62.34(14)
C11 Ru1 P1 C3 -127.67(15)
C10 Ru1 P1 C3 -113.6(2)
C14 Ru1 P1 C3 159.1(2)
C12 Ru1 P1 C3 -164.14(14)
C13 Ru1 P1 C3 163.30(15)
C27 Ru1 P1 C21 -153.03(15)
N31 Ru1 P1 C21 -60.51(14)
C11 Ru1 P1 C21 109.48(16)
C10 Ru1 P1 C21 123.5(2)
C14 Ru1 P1 C21 36.3(3)
C12 Ru1 P1 C21 73.00(15)
C13 Ru1 P1 C21 40.45(16)
C27 Ru1 P1 C24 86.67(15)
N31 Ru1 P1 C24 179.20(13)
C11 Ru1 P1 C24 -10.81(15)
C10 Ru1 P1 C24 3.2(2)
C14 Ru1 P1 C24 -84.0(2)
C12 Ru1 P1 C24 -47.29(15)
C13 Ru1 P1 C24 -79.84(15)
C27 Ru1 N31 C35 -172.0(3)
C11 Ru1 N31 C35 -56.0(4)
C10 Ru1 N31 C35 -80.5(3)
C14 Ru1 N31 C35 -55.4(3)
P1 Ru1 N31 C35 101.9(3)
C12 Ru1 N31 C35 -3.8(3)
C13 Ru1 N31 C35 -19.5(3)
C27 Ru1 N31 C31 3.0(3)
C11 Ru1 N31 C31 119.0(3)
C10 Ru1 N31 C31 94.4(3)
C14 Ru1 N31 C31 119.5(3)
P1 Ru1 N31 C31 -83.2(3)
C12 Ru1 N31 C31 171.2(2)
C13 Ru1 N31 C31 155.5(3)
C7A C1 C2 C3 -0.1(4)
C7A C1 C2 N1 175.6(3)
C27 N1 C2 C1 172.8(3)
C28 N1 C2 C1 -6.9(4)
C27 N1 C2 C3 -11.9(5)
C28 N1 C2 C3 168.3(3)
C1 C2 C3 C3A 0.7(4)
N1 C2 C3 C3A -175.1(3)
C1 C2 C3 P1 171.9(2)
N1 C2 C3 P1 -3.8(5)
C21 P1 C3 C2 158.3(3)
C24 P1 C3 C2 -94.0(3)
Ru1 P1 C3 C2 28.1(3)
C21 P1 C3 C3A -33.0(4)
C24 P1 C3 C3A 74.8(3)
Ru1 P1 C3 C3A -163.2(3)
C2 C3 C3A C4 179.7(4)
P1 C3 C3A C4 9.5(6)
C2 C3 C3A C7A -0.9(4)
P1 C3 C3A C7A -171.1(3)
C3 C3A C4 C5 177.6(4)
C7A C3A C4 C5 -1.8(5)
C3A C4 C5 C6 -0.2(6)
C4 C5 C6 C7 1.6(6)
C2 C1 C7A C7 177.1(4)
C2 C1 C7A C3A -0.4(4)
C4 C3A C7A C7 2.5(5)
C3 C3A C7A C7 -177.0(3)
C4 C3A C7A C1 -179.6(3)
C3 C3A C7A C1 0.9(4)
C5 C6 C7 C7A -0.8(6)
C1 C7A C7 C6 -178.5(4)
C3A C7A C7 C6 -1.2(5)
C27 Ru1 C10 C14 138.5(2)
N31 Ru1 C10 C14 45.6(2)
C11 Ru1 C10 C14 -117.5(3)
P1 Ru1 C10 C14 -139.10(18)
C12 Ru1 C10 C14 -78.8(2)
C13 Ru1 C10 C14 -37.77(19)
C27 Ru1 C10 C11 -104.0(2)
N31 Ru1 C10 C11 163.16(18)
C14 Ru1 C10 C11 117.5(3)
P1 Ru1 C10 C11 -21.6(3)
C12 Ru1 C10 C11 38.71(19)
C13 Ru1 C10 C11 79.8(2)
C27 Ru1 C10 C15 15.2(4)
N31 Ru1 C10 C15 -77.6(4)
C11 Ru1 C10 C15 119.2(4)
C14 Ru1 C10 C15 -123.3(4)
P1 Ru1 C10 C15 97.6(4)
C12 Ru1 C10 C15 157.9(4)
C13 Ru1 C10 C15 -161.0(4)
C14 C10 C11 C12 -4.1(4)
C15 C10 C11 C12 170.3(3)
Ru1 C10 C11 C12 -67.0(2)
C14 C10 C11 C16 -170.4(3)
C15 C10 C11 C16 4.0(6)
Ru1 C10 C11 C16 126.7(4)
C14 C10 C11 Ru1 63.0(2)
C15 C10 C11 Ru1 -122.7(3)
C27 Ru1 C11 C12 -167.2(2)
N31 Ru1 C11 C12 78.0(3)
C10 Ru1 C11 C12 114.0(3)
C14 Ru1 C11 C12 77.3(2)
P1 Ru1 C11 C12 -77.7(2)
C13 Ru1 C11 C12 35.74(19)
C27 Ru1 C11 C10 78.8(2)
N31 Ru1 C11 C10 -36.0(4)
C14 Ru1 C11 C10 -36.70(19)
P1 Ru1 C11 C10 168.32(17)
C12 Ru1 C11 C10 -114.0(3)
C13 Ru1 C11 C10 -78.3(2)
C27 Ru1 C11 C16 -44.3(4)
N31 Ru1 C11 C16 -159.1(3)
C10 Ru1 C11 C16 -123.0(4)
C14 Ru1 C11 C16 -159.7(4)
P1 Ru1 C11 C16 45.3(4)
C12 Ru1 C11 C16 123.0(5)
C13 Ru1 C11 C16 158.7(4)
C10 C11 C12 C13 2.9(4)
C16 C11 C12 C13 169.4(3)
Ru1 C11 C12 C13 -62.7(2)
C10 C11 C12 C17 -164.8(3)
C16 C11 C12 C17 1.7(6)
Ru1 C11 C12 C17 129.6(3)
C10 C11 C12 Ru1 65.6(2)
C16 C11 C12 Ru1 -127.9(4)
C27 Ru1 C12 C13 136.2(2)
N31 Ru1 C12 C13 -27.4(3)
C11 Ru1 C12 C13 118.6(3)
C10 Ru1 C12 C13 79.2(2)
C14 Ru1 C12 C13 37.12(19)
P1 Ru1 C12 C13 -127.35(18)
C27 Ru1 C12 C11 17.6(3)
N31 Ru1 C12 C11 -146.0(2)
C10 Ru1 C12 C11 -39.4(2)
C14 Ru1 C12 C11 -81.5(2)
P1 Ru1 C12 C11 114.07(19)
C13 Ru1 C12 C11 -118.6(3)
C27 Ru1 C12 C17 -100.8(4)
N31 Ru1 C12 C17 95.6(4)
C11 Ru1 C12 C17 -118.4(4)
C10 Ru1 C12 C17 -157.8(4)
C14 Ru1 C12 C17 160.1(4)
P1 Ru1 C12 C17 -4.3(4)
C13 Ru1 C12 C17 123.0(4)
C11 C12 C13 C14 -0.6(4)
C17 C12 C13 C14 167.0(3)
Ru1 C12 C13 C14 -60.7(2)
C11 C12 C13 C18 -166.9(3)
C17 C12 C13 C18 0.7(6)
Ru1 C12 C13 C18 133.0(3)
C11 C12 C13 Ru1 60.0(2)
C17 C12 C13 Ru1 -132.3(3)
C27 Ru1 C13 C12 -87.2(3)
N31 Ru1 C13 C12 159.88(19)
C11 Ru1 C13 C12 -36.8(2)
C10 Ru1 C13 C12 -79.7(2)
C14 Ru1 C13 C12 -117.6(3)
P1 Ru1 C13 C12 65.1(2)
C27 Ru1 C13 C14 30.4(3)
N31 Ru1 C13 C14 -82.5(2)
C11 Ru1 C13 C14 80.8(2)
C10 Ru1 C13 C14 37.89(19)
P1 Ru1 C13 C14 -177.26(16)
C12 Ru1 C13 C14 117.6(3)
C27 Ru1 C13 C18 149.9(3)
N31 Ru1 C13 C18 37.1(4)
C11 Ru1 C13 C18 -159.6(4)
C10 Ru1 C13 C18 157.4(4)
C14 Ru1 C13 C18 119.5(4)
P1 Ru1 C13 C18 -57.7(4)
C12 Ru1 C13 C18 -122.8(4)
C11 C10 C14 C13 3.7(4)
C15 C10 C14 C13 -170.5(3)
Ru1 C10 C14 C13 65.4(2)
C11 C10 C14 C19 179.0(3)
C15 C10 C14 C19 4.8(6)
Ru1 C10 C14 C19 -119.3(3)
C11 C10 C14 Ru1 -61.7(2)
C15 C10 C14 Ru1 124.1(3)
C12 C13 C14 C10 -1.9(4)
C18 C13 C14 C10 164.6(3)
Ru1 C13 C14 C10 -63.6(2)
C12 C13 C14 C19 -177.3(3)
C18 C13 C14 C19 -10.8(5)
Ru1 C13 C14 C19 121.0(3)
C12 C13 C14 Ru1 61.7(2)
C18 C13 C14 Ru1 -131.8(3)
C27 Ru1 C14 C10 -47.7(2)
N31 Ru1 C14 C10 -142.2(2)
C11 Ru1 C14 C10 37.52(19)
P1 Ru1 C14 C10 121.9(2)
C12 Ru1 C14 C10 79.5(2)
C13 Ru1 C14 C10 115.9(3)
C27 Ru1 C14 C13 -163.57(19)
N31 Ru1 C14 C13 101.9(2)
C11 Ru1 C14 C13 -78.4(2)
C10 Ru1 C14 C13 -115.9(3)
P1 Ru1 C14 C13 6.0(3)
C12 Ru1 C14 C13 -36.35(19)
C27 Ru1 C14 C19 74.3(3)
N31 Ru1 C14 C19 -20.2(3)
C11 Ru1 C14 C19 159.5(3)
C10 Ru1 C14 C19 122.0(4)
P1 Ru1 C14 C19 -116.1(3)
C12 Ru1 C14 C19 -158.5(3)
C13 Ru1 C14 C19 -122.1(4)
C3 P1 C21 C22 -52.9(3)
C24 P1 C21 C22 -161.3(3)
Ru1 P1 C21 C22 73.6(3)
C3 P1 C21 C23 -178.5(3)
C24 P1 C21 C23 73.2(3)
Ru1 P1 C21 C23 -52.0(3)
C3 P1 C24 C26 -70.6(3)
C21 P1 C24 C26 38.7(3)
Ru1 P1 C24 C26 167.6(2)
C3 P1 C24 C25 52.7(3)
C21 P1 C24 C25 161.9(3)
Ru1 P1 C24 C25 -69.2(3)
C2 N1 C27 Ru1 -7.3(5)
C28 N1 C27 Ru1 172.5(3)
N31 Ru1 C27 N1 -62.0(4)
C11 Ru1 C27 N1 140.4(4)
C10 Ru1 C27 N1 176.7(4)
C14 Ru1 C27 N1 -157.3(3)
P1 Ru1 C27 N1 26.7(4)
C12 Ru1 C27 N1 130.0(3)
C13 Ru1 C27 N1 -176.8(3)
C35 N31 C31 C32 0.6(5)
Ru1 N31 C31 C32 -174.6(3)
N31 C31 C32 C33 -1.9(5)
C37 N32 C33 C34 0.8(6)
C36 N32 C33 C34 167.9(4)
C37 N32 C33 C32 178.9(4)
C36 N32 C33 C32 -14.0(6)
C31 C32 C33 N32 -176.6(4)
C31 C32 C33 C34 1.6(5)
N32 C33 C34 C35 177.9(4)
C32 C33 C34 C35 -0.4(6)
C31 N31 C35 C34 0.7(6)
Ru1 N31 C35 C34 176.2(3)
C33 C34 C35 N31 -0.8(7)
